data_2225182
loop_
_publ_author_name
'Slawin, Alexandra M. Z.'
'Waddell, Paul G.'
'Woollins, J. Derek'

_publ_section_title
;
 <i>cis</i>-Dichloridobis(dimethoxyphenylphosphine)palladium(II)
;
_journal_coeditor_code BT5195
_journal_issue 3
_journal_name_full 'Acta Crystallographica Section E'
_journal_page_first m321
_journal_paper_doi 10.1107/S1600536810006471
_journal_volume 66
_journal_year 2010
_chemical_formula_iupac '[Pd Cl2 (C8 H11 O2 P1)2]'
_chemical_formula_moiety 'C16 H22 Cl2 O4 P2 Pd'
_chemical_formula_sum 'C16 H22 Cl2 O4 P2 Pd'
_chemical_formula_weight 517.60
_chemical_name_systematic
;
<i>cis</i>-Dichloridobis(dimethoxyphenylphosphine)palladium(II)
;
_space_group_IT_number 15
_symmetry_cell_setting monoclinic
_symmetry_space_group_name_Hall '-C 2yc'
_symmetry_space_group_name_H-M 'C 1 2/c 1'
_cell_angle_alpha 90.0000
_cell_angle_beta 102.196(7)
_cell_angle_gamma 90.0000
_cell_formula_units_Z 4
_cell_length_a 10.876(7)
_cell_length_b 9.174(5)
_cell_length_c 20.722(13)
_cell_measurement_reflns_used 2591
_cell_measurement_temperature 125.1
_cell_measurement_theta_max 25.4
_cell_measurement_theta_min 2.9
_cell_volume 2021(2)
_computing_cell_refinement 'PROCESS-AUTO (Rigaku, 1998)'
_computing_data_collection 'SCXmini (Rigaku/MSC, 2006)'
_computing_data_reduction 'PROCESS-AUTO (Rigaku, 1998)'
_computing_molecular_graphics 'CrystalStructure (Rigaku/MSC, 2006)'
_computing_publication_material 'CrystalStructure (Rigaku/MSC, 2006)'
_computing_structure_refinement 'SHELXL97 (Sheldrick, 2008)'
_computing_structure_solution 'SHELXS97 (Sheldrick, 2008)'
_diffrn_ambient_temperature 125.1
_diffrn_detector_area_resol_mean 0.83
_diffrn_measured_fraction_theta_full 0.996
_diffrn_measured_fraction_theta_max 0.956
_diffrn_measurement_device_type 'Rigaku Mercury CCD'
_diffrn_measurement_method \w
_diffrn_radiation_type 'Mo K\a'
_diffrn_radiation_wavelength 0.71075
_diffrn_reflns_av_R_equivalents 0.032
_diffrn_reflns_limit_h_max 13
_diffrn_reflns_limit_h_min -13
_diffrn_reflns_limit_k_max 11
_diffrn_reflns_limit_k_min -11
_diffrn_reflns_limit_l_max 24
_diffrn_reflns_limit_l_min -24
_diffrn_reflns_number 8406
_diffrn_reflns_theta_full 25.00
_diffrn_reflns_theta_max 24.99
_diffrn_standards_number 0
_exptl_absorpt_coefficient_mu 1.359
_exptl_absorpt_correction_T_max 0.8875
_exptl_absorpt_correction_T_min 0.8119
_exptl_absorpt_correction_type multi-scan
_exptl_absorpt_process_details '(ABSCOR; Higashi, 1995)'
_exptl_crystal_colour colorless
_exptl_crystal_density_diffrn 1.701
_exptl_crystal_density_method 'not measured'
_exptl_crystal_description prism
_exptl_crystal_F_000 1040.00
_exptl_crystal_size_max 0.16
_exptl_crystal_size_mid 0.15
_exptl_crystal_size_min 0.09
_refine_diff_density_max 1.15
_refine_diff_density_min -0.32
_refine_ls_extinction_method none
_refine_ls_goodness_of_fit_ref 1.088
_refine_ls_hydrogen_treatment refall
_refine_ls_number_parameters 117
_refine_ls_number_reflns 1775
_refine_ls_R_factor_gt 0.0230
_refine_ls_shift/su_max 0.0010
_refine_ls_structure_factor_coef Fsqd
_refine_ls_weighting_details 'w = 1/[\s^2^(Fo^2^)+(0.0162P)^2^+4.8430P] where P=(Fo^2^+2Fc^2^)/3'
_refine_ls_weighting_scheme calc
_refine_ls_wR_factor_ref 0.0504
_reflns_number_gt 1653
_reflns_number_total 1775
_reflns_threshold_expression F^2^>2\s(F^2^)
_cod_data_source_file bt5195.cif
_cod_data_source_block I
_cod_original_sg_symbol_H-M 'C 2/c'
_cod_database_code 2225182
_cod_database_fobs_code 2225182

loop_
_symmetry_equiv_pos_site_id
_symmetry_equiv_pos_as_xyz
1 +X,+Y,+Z
2 -X,+Y,1/2-Z
3 -X,-Y,-Z
4 +X,-Y,1/2+Z
5 1/2+X,1/2+Y,+Z
6 1/2-X,1/2+Y,1/2-Z
7 1/2-X,1/2-Y,-Z
8 1/2+X,1/2-Y,1/2+Z

loop_
_atom_site_type_symbol
_atom_site_label
_atom_site_fract_x
_atom_site_fract_y
_atom_site_fract_z
_atom_site_U_iso_or_equiv
_atom_site_adp_type
_atom_site_calc_flag
_atom_site_refinement_flags
_atom_site_occupancy
_atom_site_disorder_assembly
_atom_site_disorder_group
Pd Pd1 0.0000 0.09671(3) 0.7500 0.01397(8) Uani d S 1.00 . .
Cl Cl1 -0.09211(6) -0.08216(6) 0.67365(3) 0.02090(14) Uani d . 1.00 . .
P P1 0.10038(6) 0.25152(7) 0.82618(3) 0.01521(14) Uani d . 1.00 . .
O O1 0.24303(15) 0.21038(18) 0.85487(8) 0.0189(3) Uani d . 1.00 . .
O O2 0.10272(16) 0.41579(17) 0.80284(8) 0.0199(3) Uani d . 1.00 . .
C C1 0.0398(2) 0.2542(2) 0.90033(12) 0.0172(5) Uani d . 1.00 . .
C C2 0.0988(2) 0.1823(2) 0.95758(12) 0.0220(5) Uani d . 1.00 . .
C C3 0.0459(2) 0.1856(3) 1.01266(13) 0.0285(6) Uani d . 1.00 . .
C C4 -0.0648(2) 0.2601(3) 1.01080(13) 0.0302(6) Uani d . 1.00 . .
C C5 -0.1248(2) 0.3298(3) 0.95385(14) 0.0328(6) Uani d . 1.00 . .
C C6 -0.0733(2) 0.3264(2) 0.89844(13) 0.0259(5) Uani d . 1.00 . .
C C7 0.3242(2) 0.1770(3) 0.80984(14) 0.0278(6) Uani d . 1.00 . .
C C8 0.1786(2) 0.5209(2) 0.84682(13) 0.0274(6) Uani d . 1.00 . .
H H1 0.2993 0.0858 0.7883 0.033 Uiso c R 1.00 . .
H H2 0.1736 0.1321 0.9588 0.026 Uiso c R 1.00 . .
H H3 0.0851 0.1376 1.0510 0.034 Uiso c R 1.00 . .
H H4 -0.0994 0.2634 1.0482 0.036 Uiso c R 1.00 . .
H H5 -0.1999 0.3791 0.9528 0.039 Uiso c R 1.00 . .
H H6 -0.1143 0.3724 0.8599 0.031 Uiso c R 1.00 . .
H H7 0.4097 0.1704 0.8340 0.033 Uiso c R 1.00 . .
H H8 0.3175 0.2528 0.7773 0.033 Uiso c R 1.00 . .
H H9 0.1697 0.5038 0.8913 0.033 Uiso c R 1.00 . .
H H10 0.1508 0.6179 0.8337 0.033 Uiso c R 1.00 . .
H H11 0.2654 0.5103 0.8444 0.033 Uiso c R 1.00 . .

loop_
_atom_site_aniso_label
_atom_site_aniso_U_11
_atom_site_aniso_U_22
_atom_site_aniso_U_33
_atom_site_aniso_U_12
_atom_site_aniso_U_13
_atom_site_aniso_U_23
Pd1 0.01670(15) 0.01215(14) 0.01241(14) 0.0000 0.00162(10) 0.0000
Cl1 0.0256(3) 0.0154(3) 0.0190(3) -0.0012(2) -0.0014(2) -0.0041(2)
P1 0.0170(3) 0.0143(3) 0.0137(3) -0.0012(2) 0.0020(2) 0.0000(2)
O1 0.0154(8) 0.0217(8) 0.0194(8) -0.0021(7) 0.0029(6) -0.0027(7)
O2 0.0266(9) 0.0151(8) 0.0163(8) -0.0040(6) 0.0002(7) 0.0006(6)
C1 0.0198(12) 0.0159(12) 0.0159(11) -0.0031(9) 0.0037(9) -0.0022(9)
C2 0.0212(13) 0.0248(14) 0.0188(12) 0.0032(10) 0.0017(10) -0.0012(10)
C3 0.0336(15) 0.0356(16) 0.0153(13) -0.0020(12) 0.0025(11) 0.0020(11)
C4 0.0363(16) 0.0370(16) 0.0203(14) -0.0054(12) 0.0125(12) -0.0051(12)
C5 0.0279(15) 0.0383(17) 0.0352(16) 0.0073(12) 0.0132(12) 0.0003(13)
C6 0.0265(14) 0.0271(14) 0.0245(14) 0.0048(11) 0.0062(11) 0.0048(11)
C7 0.0239(14) 0.0317(15) 0.0308(15) -0.0024(11) 0.0127(11) -0.0017(12)
C8 0.0387(16) 0.0172(13) 0.0249(14) -0.0079(11) 0.0034(12) -0.0043(11)

loop_
_atom_type_symbol
_atom_type_description
_atom_type_scat_dispersion_real
_atom_type_scat_dispersion_imag
_atom_type_scat_source
C C 0.003 0.002
;
International Tables for Crystallography
(1992, Vol. C, Tables 4.2.6.8 and 6.1.1.4)
;
H H 0.000 0.000
;
International Tables for Crystallography
(1992, Vol. C, Table 6.1.1.4)
;
Cl Cl 0.148 0.159
;
International Tables for Crystallography
(1992, Vol. C, Tables 4.2.6.8 and 6.1.1.4)
;
O O 0.011 0.006
;
International Tables for Crystallography
(1992, Vol. C, Tables 4.2.6.8 and 6.1.1.4)
;
P P 0.102 0.094
;
International Tables for Crystallography
(1992, Vol. C, Tables 4.2.6.8 and 6.1.1.4)
;
Pd Pd -0.999 1.007
;
International Tables for Crystallography
(1992, Vol. C, Tables 4.2.6.8 and 6.1.1.4)
;

loop_
_geom_angle_atom_site_label_1
_geom_angle_atom_site_label_2
_geom_angle_atom_site_label_3
_geom_angle_site_symmetry_1
_geom_angle_site_symmetry_2
_geom_angle_site_symmetry_3
_geom_angle
_geom_angle_publ_flag
Cl1 Pd1 Cl1 . . 2_556 91.49(2) yes
Cl1 Pd1 P1 . . . 174.86(2) yes
Cl1 Pd1 P1 . . 2_556 83.85(2) yes
Cl1 Pd1 P1 2_556 . . 83.85(2) no
Cl1 Pd1 P1 2_556 . 2_556 174.86(2) no
P1 Pd1 P1 . . 2_556 100.88(2) yes
Pd1 P1 O1 . . . 114.07(6) no
Pd1 P1 O2 . . . 115.26(6) no
Pd1 P1 C1 . . . 113.66(7) no
O1 P1 O2 . . . 105.27(9) no
O1 P1 C1 . . . 100.91(10) no
O2 P1 C1 . . . 106.30(10) no
P1 O1 C7 . . . 119.39(14) no
P1 O2 C8 . . . 118.82(14) no
P1 C1 C2 . . . 122.50(19) no
P1 C1 C6 . . . 117.70(18) no
C2 C1 C6 . . . 119.7(2) no
C1 C2 C3 . . . 119.8(2) no
C2 C3 C4 . . . 120.1(2) no
C3 C4 C5 . . . 120.4(2) no
C4 C5 C6 . . . 120.0(2) no
C1 C6 C5 . . . 119.9(2) no
C1 C2 H2 . . . 120.1 no
C3 C2 H2 . . . 120.1 no
C2 C3 H3 . . . 120.0 no
C4 C3 H3 . . . 120.0 no
C3 C4 H4 . . . 119.8 no
C5 C4 H4 . . . 119.8 no
C4 C5 H5 . . . 120.0 no
C6 C5 H5 . . . 120.0 no
C1 C6 H6 . . . 120.0 no
C5 C6 H6 . . . 120.0 no
O1 C7 H1 . . . 109.5 no
O1 C7 H7 . . . 109.5 no
O1 C7 H8 . . . 109.5 no
H1 C7 H7 . . . 109.5 no
H1 C7 H8 . . . 109.5 no
H7 C7 H8 . . . 109.5 no
O2 C8 H9 . . . 109.5 no
O2 C8 H10 . . . 109.5 no
O2 C8 H11 . . . 109.5 no
H9 C8 H10 . . . 109.5 no
H9 C8 H11 . . . 109.5 no
H10 C8 H11 . . . 109.5 no

loop_
_geom_bond_atom_site_label_1
_geom_bond_atom_site_label_2
_geom_bond_site_symmetry_1
_geom_bond_site_symmetry_2
_geom_bond_distance
_geom_bond_publ_flag
Pd1 Cl1 . . 2.3515(16) yes
Pd1 Cl1 . 2_556 2.3515(16) no
Pd1 P1 . . 2.2300(16) yes
Pd1 P1 . 2_556 2.2300(16) no
P1 O1 . . 1.5853(16) no
P1 O2 . . 1.5846(17) no
P1 C1 . . 1.795(2) no
O1 C7 . . 1.446(3) no
O2 C8 . . 1.458(2) no
C1 C2 . . 1.390(3) no
C1 C6 . . 1.391(3) no
C2 C3 . . 1.383(4) no
C3 C4 . . 1.378(4) no
C4 C5 . . 1.379(3) no
C5 C6 . . 1.380(4) no
C2 H2 . . 0.930 no
C3 H3 . . 0.930 no
C4 H4 . . 0.930 no
C5 H5 . . 0.930 no
C6 H6 . . 0.930 no
C7 H1 . . 0.960 no
C7 H7 . . 0.960 no
C7 H8 . . 0.960 no
C8 H9 . . 0.960 no
C8 H10 . . 0.960 no
C8 H11 . . 0.960 no

loop_
_geom_contact_atom_site_label_1
_geom_contact_atom_site_label_2
_geom_contact_distance
_geom_contact_site_symmetry_1
_geom_contact_site_symmetry_2
_geom_contact_publ_flag
O1 C3 3.324(2) . 7_557 ?
O2 C7 3.551(3) . 6_556 ?
C3 O1 3.324(2) . 7_557 ?
C3 C3 3.557(3) . 3_557 ?
C7 O2 3.551(3) . 6_546 ?
C7 C8 3.542(3) . 6_546 ?
C8 C7 3.542(3) . 6_556 ?
Cl1 H3 3.536 . 4_554 ?
Cl1 H4 3.073 . 4_554 ?
Cl1 H5 3.099 . 6_446 ?
Cl1 H6 3.149 . 6_446 ?
Cl1 H7 3.041 . 6_546 ?
Cl1 H8 2.961 . 5_445 ?
Cl1 H8 3.311 . 6_546 ?
Cl1 H10 2.822 . 2_546 ?
O1 H3 2.775 . 7_557 ?
O1 H6 3.459 . 5_545 ?
O2 H1 2.826 . 6_556 ?
O2 H7 3.294 . 5_455 ?
C2 H2 3.196 . 7_557 ?
C2 H3 3.535 . 3_557 ?
C2 H5 3.554 . 5_545 ?
C3 H2 3.419 . 7_557 ?
C3 H3 3.431 . 3_557 ?
C3 H7 3.381 . 7_557 ?
C4 H5 3.093 . 7_457 ?
C4 H7 3.363 . 7_557 ?
C4 H9 3.329 . 3_567 ?
C5 H2 3.551 . 5_455 ?
C5 H4 3.112 . 7_457 ?
C5 H5 3.552 . 7_457 ?
C6 H1 3.384 . 5_455 ?
C6 H7 3.417 . 5_455 ?
C6 H10 3.572 . 5_445 ?
C6 H11 3.451 . 5_445 ?
C7 H3 3.313 . 7_557 ?
C7 H6 3.007 . 5_545 ?
C7 H10 3.523 . 5_545 ?
C7 H10 3.092 . 6_546 ?
C7 H11 3.491 . 6_546 ?
C8 H1 2.922 . 6_556 ?
C8 H3 3.301 . 7_557 ?
C8 H4 3.191 . 3_567 ?
C8 H7 3.190 . 5_455 ?
C8 H8 3.345 . 6_556 ?
H1 O2 2.826 . 6_546 ?
H1 C6 3.384 . 5_545 ?
H1 C8 2.922 . 6_546 ?
H1 H6 2.515 . 5_545 ?
H1 H8 3.474 . 6_546 ?
H1 H10 2.712 . 6_546 ?
H1 H11 2.779 . 6_546 ?
H2 C2 3.196 . 7_557 ?
H2 C3 3.419 . 7_557 ?
H2 C5 3.551 . 5_545 ?
H2 H2 3.026 . 7_557 ?
H2 H3 3.409 . 7_557 ?
H2 H5 2.715 . 5_545 ?
H2 H9 3.445 . 7_557 ?
H3 Cl1 3.536 . 4_555 ?
H3 O1 2.775 . 7_557 ?
H3 C2 3.535 . 3_557 ?
H3 C3 3.431 . 3_557 ?
H3 C7 3.313 . 7_557 ?
H3 C8 3.301 . 7_557 ?
H3 H2 3.409 . 7_557 ?
H3 H3 3.552 . 3_557 ?
H3 H7 2.955 . 7_557 ?
H3 H9 2.979 . 7_557 ?
H3 H11 2.774 . 7_557 ?
H4 Cl1 3.073 . 4_555 ?
H4 C5 3.112 . 7_457 ?
H4 C8 3.191 . 3_567 ?
H4 H4 3.467 . 7_457 ?
H4 H5 2.542 . 7_457 ?
H4 H7 2.908 . 7_557 ?
H4 H9 2.669 . 3_567 ?
H4 H10 2.840 . 3_567 ?
H5 Cl1 3.099 . 6_456 ?
H5 C2 3.554 . 5_455 ?
H5 C4 3.093 . 7_457 ?
H5 C5 3.552 . 7_457 ?
H5 H2 2.715 . 5_455 ?
H5 H4 2.542 . 7_457 ?
H5 H5 3.396 . 7_457 ?
H5 H9 3.354 . 3_567 ?
H5 H10 3.575 . 5_445 ?
H6 Cl1 3.149 . 6_456 ?
H6 O1 3.459 . 5_455 ?
H6 C7 3.007 . 5_455 ?
H6 H1 2.515 . 5_455 ?
H6 H7 2.809 . 5_455 ?
H6 H10 3.418 . 5_445 ?
H6 H11 3.560 . 5_445 ?
H7 Cl1 3.041 . 6_556 ?
H7 O2 3.294 . 5_545 ?
H7 C3 3.381 . 7_557 ?
H7 C4 3.363 . 7_557 ?
H7 C6 3.417 . 5_545 ?
H7 C8 3.190 . 5_545 ?
H7 H3 2.955 . 7_557 ?
H7 H4 2.908 . 7_557 ?
H7 H6 2.809 . 5_545 ?
H7 H9 3.213 . 5_545 ?
H7 H10 2.668 . 5_545 ?
H7 H10 3.431 . 6_546 ?
H8 Cl1 2.961 . 5_555 ?
H8 Cl1 3.311 . 6_556 ?
H8 C8 3.345 . 6_546 ?
H8 H1 3.474 . 6_556 ?
H8 H10 2.698 . 6_546 ?
H8 H11 3.341 . 6_546 ?
H9 C4 3.329 . 3_567 ?
H9 H2 3.445 . 7_557 ?
H9 H3 2.979 . 7_557 ?
H9 H4 2.669 . 3_567 ?
H9 H5 3.354 . 3_567 ?
H9 H7 3.213 . 5_455 ?
H10 Cl1 2.822 . 2_566 ?
H10 C6 3.572 . 5_555 ?
H10 C7 3.523 . 5_455 ?
H10 C7 3.092 . 6_556 ?
H10 H1 2.712 . 6_556 ?
H10 H4 2.840 . 3_567 ?
H10 H5 3.575 . 5_555 ?
H10 H6 3.418 . 5_555 ?
H10 H7 2.668 . 5_455 ?
H10 H7 3.431 . 6_556 ?
H10 H8 2.698 . 6_556 ?
H11 C6 3.451 . 5_555 ?
H11 C7 3.491 . 6_556 ?
H11 H1 2.779 . 6_556 ?
H11 H3 2.774 . 7_557 ?
H11 H6 3.560 . 5_555 ?
H11 H8 3.341 . 6_556 ?

loop_
_geom_torsion_atom_site_label_1
_geom_torsion_atom_site_label_2
_geom_torsion_atom_site_label_3
_geom_torsion_atom_site_label_4
_geom_torsion_site_symmetry_1
_geom_torsion_site_symmetry_2
_geom_torsion_site_symmetry_3
_geom_torsion_site_symmetry_4
_geom_torsion
_geom_torsion_publ_flag
Cl1 Pd1 P1 O1 . . 2_556 2_556 47.02(7) ?
Cl1 Pd1 P1 O2 . . 2_556 2_556 169.01(8) ?
Cl1 Pd1 P1 C1 . . 2_556 2_556 -67.93(8) ?
Cl1 Pd1 P1 O1 2_556 . . . 47.02(7) ?
Cl1 Pd1 P1 O2 2_556 . . . 169.01(8) ?
Cl1 Pd1 P1 C1 2_556 . . . -67.93(8) ?
P1 Pd1 P1 O1 . . 2_556 2_556 -135.01(7) ?
P1 Pd1 P1 O2 . . 2_556 2_556 -13.03(8) ?
P1 Pd1 P1 C1 . . 2_556 2_556 110.03(8) ?
P1 Pd1 P1 O1 2_556 . . . -135.01(7) ?
P1 Pd1 P1 O2 2_556 . . . -13.03(8) ?
P1 Pd1 P1 C1 2_556 . . . 110.03(8) ?
Pd1 P1 O1 C7 . . . . 49.44(18) ?
Pd1 P1 O2 C8 . . . . -172.89(16) ?
Pd1 P1 C1 C2 . . . . 101.57(19) ?
Pd1 P1 C1 C6 . . . . -75.6(2) ?
O1 P1 O2 C8 . . . . -46.3(2) ?
O2 P1 O1 C7 . . . . -77.89(18) ?
O1 P1 C1 C2 . . . . -21.0(2) ?
O1 P1 C1 C6 . . . . 161.81(18) ?
C1 P1 O1 C7 . . . . 171.69(17) ?
O2 P1 C1 C2 . . . . -130.59(19) ?
O2 P1 C1 C6 . . . . 52.2(2) ?
C1 P1 O2 C8 . . . . 60.2(2) ?
P1 C1 C2 C3 . . . . -178.50(19) ?
P1 C1 C6 C5 . . . . 179.1(2) ?
C2 C1 C6 C5 . . . . 1.8(3) ?
C6 C1 C2 C3 . . . . -1.3(3) ?
C1 C2 C3 C4 . . . . -0.1(3) ?
C2 C3 C4 C5 . . . . 1.0(4) ?
C3 C4 C5 C6 . . . . -0.6(4) ?
C4 C5 C6 C1 . . . . -0.8(4) ?
